data_7005349
loop_
_publ_author_name
'Fujihara, Tetsuaki'
'Obora, Yasushi'
'Tokunaga, Makoto'
'Tsuji, Yasushi'

_publ_section_title
;
 Rhodium(III) complexes with a bidentate N-heterocyclic carbene ligand
 bearing flexible dendritic frameworks.
;
_journal_issue 16
_journal_name_full 'Dalton transactions (Cambridge, England : 2003)'
_journal_page_first 1567
_journal_page_last 1569
_journal_paper_doi 10.1039/b701104k
_journal_year 2007
_chemical_formula_moiety 'C51 H47 I2 N4 O6 Rh, C2 H3 N '
_chemical_formula_sum 'C53 H50 I2 N5 O6 Rh'
_chemical_formula_weight 1209.72
_space_group_IT_number 2
_symmetry_cell_setting triclinic
_symmetry_Int_Tables_number 2
_symmetry_space_group_name_Hall '-P 1'
_symmetry_space_group_name_H-M 'P -1'
_cell_angle_alpha 72.083(12)
_cell_angle_beta 85.573(14)
_cell_angle_gamma 78.379(9)
_cell_formula_units_Z 2
_cell_length_a 9.338(4)
_cell_length_b 13.972(6)
_cell_length_c 20.243(8)
_cell_measurement_reflns_used 7837
_cell_measurement_temperature 113.1
_cell_measurement_theta_max 27.5
_cell_measurement_theta_min 3.0
_cell_volume 2461.2(18)
_computing_cell_refinement CrystalClear
_computing_data_collection CrystalClear
_computing_data_reduction CrystalStructure
_computing_publication_material 'CrystalStructure 3.8'
_computing_structure_refinement CRYSTALS
_computing_structure_solution SHELXS97
_diffrn_detector_area_resol_mean 14.63
_diffrn_measured_fraction_theta_full 0.919
_diffrn_measured_fraction_theta_max 0.919
_diffrn_measurement_device_type 'Rigaku Saturn'
_diffrn_measurement_method \w
_diffrn_radiation_type 'Mo K\a'
_diffrn_radiation_wavelength 0.71070
_diffrn_reflns_av_R_equivalents 0.030
_diffrn_reflns_limit_h_max 12
_diffrn_reflns_limit_h_min -10
_diffrn_reflns_limit_k_max 18
_diffrn_reflns_limit_k_min -18
_diffrn_reflns_limit_l_max 20
_diffrn_reflns_limit_l_min -26
_diffrn_reflns_number 16404
_diffrn_reflns_theta_full 27.48
_diffrn_reflns_theta_max 27.48
_exptl_absorpt_coefficient_mu 1.656
_exptl_absorpt_correction_T_max 0.718
_exptl_absorpt_correction_T_min 0.632
_exptl_absorpt_correction_type multi-scan
_exptl_absorpt_process_details 'Jacobson, R. (1998) Private communication'
_exptl_crystal_colour orange
_exptl_crystal_density_diffrn 1.632
_exptl_crystal_density_method 'not measured'
_exptl_crystal_description plate
_exptl_crystal_F_000 1204.00
_exptl_crystal_size_max 0.15
_exptl_crystal_size_mid 0.10
_exptl_crystal_size_min 0.10
_refine_diff_density_max 1.13
_refine_diff_density_min -0.85
_refine_ls_extinction_method none
_refine_ls_goodness_of_fit_ref 1.072
_refine_ls_hydrogen_treatment constr
_refine_ls_number_parameters 654
_refine_ls_number_reflns 10345
_refine_ls_R_factor_gt 0.0426
_refine_ls_shift/su_max 0.0000
_refine_ls_structure_factor_coef Fsqd
_refine_ls_weighting_details 'w = 1/[0.0002Fo^2^ + 1.0000\s(Fo^2^)]/(4Fo^2^)'
_refine_ls_weighting_scheme calc
_refine_ls_wR_factor_ref 0.1017
_reflns_number_gt 8789
_reflns_number_total 10345
_reflns_threshold_expression F^2^>2.0\s(F^2^)
_cod_data_source_file b701104k.txt
_cod_data_source_block 3b
_cod_original_cell_volume 2461.0(18)
_cod_original_formula_sum 'C53 H50 I2 N5 O6 Rh '
_cod_database_code 7005349

loop_
_symmetry_equiv_pos_site_id
_symmetry_equiv_pos_as_xyz
1 +X,+Y,+Z
2 -X,-Y,-Z

loop_
_atom_site_label
_atom_site_type_symbol
_atom_site_fract_x
_atom_site_fract_y
_atom_site_fract_z
_atom_site_U_iso_or_equiv
_atom_site_adp_type
_atom_site_occupancy
_atom_site_symmetry_multiplicity
_atom_site_calc_flag
_atom_site_refinement_flags
_atom_site_disorder_assembly
_atom_site_disorder_group
I(1) I 0.78396(3) -0.05952(2) 0.413830(10) 0.01673(7) Uani 1.00 1 d . . .
I(2) I 0.55259(3) 0.30311(2) 0.245700(10) 0.01719(6) Uani 1.00 1 d . . .
Rh(1) Rh 0.66070(3) 0.12100(2) 0.33164(2) 0.01116(7) Uani 1.00 1 d . . .
O(1) O 0.8775(2) 0.1487(2) 0.29703(14) 0.0170(7) Uani 1.00 1 d . . .
O(2) O 0.7598(2) 0.0745(2) 0.24351(14) 0.0157(7) Uani 1.00 1 d . . .
O(3) O 1.1283(3) 0.3826(2) 0.51856(15) 0.0206(7) Uani 1.00 1 d . . .
O(4) O 0.9929(3) 0.4789(2) 0.28146(15) 0.0236(8) Uani 1.00 1 d . . .
O(5) O 0.1764(3) -0.1039(2) 0.13519(14) 0.0190(7) Uani 1.00 1 d . . .
O(6) O 0.4544(3) 0.1612(2) 0.04784(14) 0.0205(7) Uani 1.00 1 d . . .
N(1) N 0.7040(3) 0.1858(2) 0.45583(17) 0.0146(8) Uani 1.00 1 d . . .
N(2) N 0.4769(3) 0.2000(2) 0.43801(16) 0.0140(8) Uani 1.00 1 d . . .
N(3) N 0.4256(3) 0.0033(2) 0.32974(16) 0.0141(8) Uani 1.00 1 d . . .
N(4) N 0.3504(3) 0.1193(2) 0.37939(17) 0.0155(8) Uani 1.00 1 d . . .
N(5) N 0.1952(5) 0.7410(4) 0.3579(2) 0.0457(15) Uani 1.00 1 d . . .
C(1) C 0.6116(4) 0.1727(2) 0.4123(2) 0.0134(9) Uani 1.00 1 d . . .
C(2) C 0.6254(4) 0.2204(3) 0.5080(2) 0.0168(10) Uani 1.00 1 d . . .
C(3) C 0.4830(4) 0.2295(3) 0.4969(2) 0.0189(10) Uani 1.00 1 d . . .
C(4) C 0.4689(4) 0.0789(3) 0.34698(19) 0.0137(9) Uani 1.00 1 d . . .
C(5) C 0.2804(4) -0.0018(3) 0.3503(2) 0.0179(10) Uani 1.00 1 d . . .
C(6) C 0.2338(4) 0.0704(3) 0.3812(2) 0.0200(10) Uani 1.00 1 d . . .
C(7) C 0.3427(4) 0.2075(3) 0.4030(2) 0.0175(10) Uani 1.00 1 d . . .
C(8) C 0.8645(4) 0.1656(3) 0.4504(2) 0.0180(10) Uani 1.00 1 d . . .
C(9) C 0.9275(4) 0.2617(3) 0.4317(2) 0.0151(9) Uani 1.00 1 d . . .
C(10) C 0.9914(4) 0.2864(3) 0.4831(2) 0.0144(9) Uani 1.00 1 d . . .
C(11) C 1.0619(4) 0.3696(3) 0.4643(2) 0.0147(9) Uani 1.00 1 d . . .
C(12) C 1.0616(4) 0.4325(3) 0.3969(2) 0.0184(10) Uani 1.00 1 d . . .
C(13) C 0.9914(4) 0.4099(3) 0.3466(2) 0.0178(10) Uani 1.00 1 d . . .
C(14) C 0.9290(4) 0.3238(3) 0.3626(2) 0.0184(10) Uani 1.00 1 d . . .
C(15) C 1.2258(4) 0.4541(3) 0.5020(2) 0.0182(10) Uani 1.00 1 d . . .
C(16) C 1.3008(4) 0.4454(3) 0.5671(2) 0.0192(10) Uani 1.00 1 d . . .
C(17) C 1.3027(4) 0.3624(3) 0.6267(2) 0.0248(11) Uani 1.00 1 d . . .
C(18) C 1.3725(5) 0.3592(3) 0.6858(2) 0.0290(12) Uani 1.00 1 d . . .
C(19) C 1.4394(5) 0.4392(3) 0.6861(2) 0.0291(13) Uani 1.00 1 d . . .
C(20) C 1.4381(5) 0.5209(3) 0.6267(2) 0.0283(13) Uani 1.00 1 d . . .
C(21) C 1.3702(4) 0.5239(3) 0.5678(2) 0.0213(11) Uani 1.00 1 d . . .
C(22) C 0.9026(4) 0.4745(3) 0.2292(2) 0.0239(11) Uani 1.00 1 d . . .
C(23) C 0.9826(4) 0.4166(3) 0.1814(2) 0.0194(10) Uani 1.00 1 d . . .
C(24) C 0.9164(5) 0.4230(3) 0.1211(2) 0.0271(12) Uani 1.00 1 d . . .
C(25) C 0.9876(5) 0.3735(3) 0.0748(2) 0.0303(13) Uani 1.00 1 d . . .
C(26) C 1.1282(4) 0.3160(3) 0.0885(2) 0.0260(12) Uani 1.00 1 d . . .
C(27) C 1.1933(4) 0.3090(3) 0.1492(2) 0.0233(11) Uani 1.00 1 d . . .
C(28) C 1.1221(4) 0.3580(3) 0.1954(2) 0.0215(11) Uani 1.00 1 d . . .
C(29) C 0.5111(4) -0.0621(3) 0.2902(2) 0.0171(10) Uani 1.00 1 d . . .
C(30) C 0.4482(4) -0.0325(3) 0.2182(2) 0.0154(9) Uani 1.00 1 d . . .
C(31) C 0.3481(4) -0.0844(3) 0.2051(2) 0.0167(10) Uani 1.00 1 d . . .
C(32) C 0.2812(4) -0.0503(3) 0.1405(2) 0.0157(9) Uani 1.00 1 d . . .
C(33) C 0.3198(4) 0.0306(3) 0.0884(2) 0.0159(10) Uani 1.00 1 d . . .
C(34) C 0.4239(4) 0.0815(3) 0.1023(2) 0.0162(10) Uani 1.00 1 d . . .
C(35) C 0.4865(4) 0.0516(3) 0.1668(2) 0.0157(9) Uani 1.00 1 d . . .
C(36) C 0.0947(4) -0.0679(3) 0.0718(2) 0.0183(10) Uani 1.00 1 d . . .
C(37) C -0.0229(4) -0.1310(3) 0.0824(2) 0.0178(10) Uani 1.00 1 d . . .
C(38) C -0.1597(4) -0.0982(3) 0.1075(2) 0.0205(10) Uani 1.00 1 d . . .
C(39) C -0.2674(4) -0.1588(3) 0.1188(2) 0.0234(11) Uani 1.00 1 d . . .
C(40) C -0.2354(4) -0.2523(3) 0.1059(2) 0.0226(11) Uani 1.00 1 d . . .
C(41) C -0.0982(4) -0.2858(3) 0.0810(2) 0.0197(10) Uani 1.00 1 d . . .
C(42) C 0.0077(4) -0.2246(3) 0.0685(2) 0.0183(10) Uani 1.00 1 d . . .
C(43) C 0.5643(4) 0.2132(3) 0.0582(2) 0.0184(10) Uani 1.00 1 d . . .
C(44) C 0.5932(4) 0.2897(3) -0.0100(2) 0.0189(10) Uani 1.00 1 d . . .
C(45) C 0.6290(5) 0.3819(3) -0.0113(2) 0.0290(13) Uani 1.00 1 d . . .
C(46) C 0.6642(5) 0.4497(3) -0.0742(2) 0.0357(14) Uani 1.00 1 d . . .
C(47) C 0.6664(5) 0.4252(3) -0.1355(2) 0.0336(13) Uani 1.00 1 d . . .
C(48) C 0.6312(4) 0.3333(3) -0.1344(2) 0.0290(12) Uani 1.00 1 d . . .
C(49) C 0.5957(4) 0.2647(3) -0.0717(2) 0.0211(10) Uani 1.00 1 d . . .
C(50) C 0.8740(4) 0.1073(3) 0.2495(2) 0.0169(10) Uani 1.00 1 d . . .
C(51) C 1.0018(4) 0.0968(3) 0.2014(2) 0.0257(12) Uani 1.00 1 d . . .
C(52) C 0.0140(6) 0.7323(5) 0.2708(2) 0.0538(19) Uani 1.00 1 d . . .
C(53) C 0.1153(5) 0.7370(4) 0.3207(2) 0.0338(14) Uani 1.00 1 d . . .
H(1) H 0.6655 0.2350 0.5448 0.021 Uiso 1.00 1 c R . .
H(2) H 0.4027 0.2516 0.5239 0.024 Uiso 1.00 1 c R . .
H(3) H 0.2255 -0.0484 0.3438 0.022 Uiso 1.00 1 c R . .
H(4) H 0.1392 0.0857 0.4006 0.025 Uiso 1.00 1 c R . .
H(5) H 0.2621 0.2114 0.4343 0.021 Uiso 1.00 1 c R . .
H(6) H 0.3299 0.2675 0.3642 0.021 Uiso 1.00 1 c R . .
H(7) H 0.9027 0.1218 0.4938 0.021 Uiso 1.00 1 c R . .
H(8) H 0.8929 0.1325 0.4156 0.021 Uiso 1.00 1 c R . .
H(9) H 0.9863 0.2467 0.5303 0.018 Uiso 1.00 1 c R . .
H(10) H 1.1082 0.4902 0.3850 0.023 Uiso 1.00 1 c R . .
H(11) H 0.8867 0.3069 0.3275 0.024 Uiso 1.00 1 c R . .
H(12) H 1.2966 0.4388 0.4686 0.023 Uiso 1.00 1 c R . .
H(13) H 1.1720 0.5216 0.4837 0.023 Uiso 1.00 1 c R . .
H(14) H 1.2566 0.3075 0.6270 0.030 Uiso 1.00 1 c R . .
H(15) H 1.3749 0.3017 0.7261 0.034 Uiso 1.00 1 c R . .
H(16) H 1.4849 0.4378 0.7269 0.037 Uiso 1.00 1 c R . .
H(17) H 1.4842 0.5757 0.6265 0.037 Uiso 1.00 1 c R . .
H(18) H 1.3718 0.5803 0.5272 0.027 Uiso 1.00 1 c R . .
H(19) H 0.8244 0.4417 0.2514 0.028 Uiso 1.00 1 c R . .
H(20) H 0.8643 0.5425 0.2021 0.028 Uiso 1.00 1 c R . .
H(21) H 0.8207 0.4622 0.1110 0.033 Uiso 1.00 1 c R . .
H(22) H 0.9403 0.3786 0.0336 0.037 Uiso 1.00 1 c R . .
H(23) H 1.1783 0.2826 0.0567 0.032 Uiso 1.00 1 c R . .
H(24) H 1.2888 0.2695 0.1594 0.028 Uiso 1.00 1 c R . .
H(25) H 1.1689 0.3515 0.2371 0.027 Uiso 1.00 1 c R . .
H(26) H 0.6099 -0.0530 0.2863 0.021 Uiso 1.00 1 c R . .
H(27) H 0.5072 -0.1318 0.3136 0.021 Uiso 1.00 1 c R . .
H(28) H 0.3252 -0.1431 0.2397 0.020 Uiso 1.00 1 c R . .
H(29) H 0.2767 0.0516 0.0440 0.020 Uiso 1.00 1 c R . .
H(30) H 0.5546 0.0878 0.1761 0.019 Uiso 1.00 1 c R . .
H(31) H 0.0526 0.0026 0.0627 0.021 Uiso 1.00 1 c R . .
H(32) H 0.1571 -0.0774 0.0341 0.022 Uiso 1.00 1 c R . .
H(33) H -0.1809 -0.0344 0.1172 0.024 Uiso 1.00 1 c R . .
H(34) H -0.3618 -0.1356 0.1356 0.027 Uiso 1.00 1 c R . .
H(35) H -0.3078 -0.2937 0.1139 0.028 Uiso 1.00 1 c R . .
H(36) H -0.0760 -0.3504 0.0724 0.025 Uiso 1.00 1 c R . .
H(37) H 0.1013 -0.2469 0.0507 0.022 Uiso 1.00 1 c R . .
H(38) H 0.5313 0.2478 0.0918 0.023 Uiso 1.00 1 c R . .
H(39) H 0.6516 0.1651 0.0737 0.023 Uiso 1.00 1 c R . .
H(40) H 0.6299 0.3988 0.0306 0.036 Uiso 1.00 1 c R . .
H(41) H 0.6864 0.5135 -0.0750 0.041 Uiso 1.00 1 c R . .
H(42) H 0.6918 0.4713 -0.1781 0.036 Uiso 1.00 1 c R . .
H(43) H 0.6311 0.3167 -0.1765 0.032 Uiso 1.00 1 c R . .
H(44) H 0.5737 0.2011 -0.0713 0.024 Uiso 1.00 1 c R . .
H(45) H 0.9924 0.1560 0.1621 0.033 Uiso 1.00 1 c R . .
H(46) H 1.0055 0.0379 0.1868 0.033 Uiso 1.00 1 c R . .
H(47) H 1.0891 0.0901 0.2250 0.033 Uiso 1.00 1 c R . .
H(48) H -0.0451 0.7981 0.2528 0.066 Uiso 1.00 1 c R . .
H(49) H -0.0465 0.6842 0.2931 0.066 Uiso 1.00 1 c R . .
H(50) H 0.0679 0.7122 0.2340 0.066 Uiso 1.00 1 c R . .

loop_
_atom_site_aniso_label
_atom_site_aniso_U_11
_atom_site_aniso_U_22
_atom_site_aniso_U_33
_atom_site_aniso_U_12
_atom_site_aniso_U_13
_atom_site_aniso_U_23
I(1) 0.01607(14) 0.01500(14) 0.01779(15) -0.00284(10) -0.00439(10) -0.00203(10)
I(2) 0.01885(14) 0.01648(14) 0.01459(14) -0.00253(10) -0.00340(11) -0.00202(10)
Rh(1) 0.00936(14) 0.01380(15) 0.01076(16) -0.0029(1) -0.0001(1) -0.0038(1)
O(1) 0.0136(13) 0.0220(15) 0.0182(15) -0.0070(11) 0.0035(11) -0.0083(12)
O(2) 0.0125(13) 0.0213(15) 0.0148(14) -0.0033(11) 0.0012(11) -0.0077(11)
O(3) 0.0234(15) 0.0247(16) 0.0173(15) -0.0135(12) 0.0006(12) -0.0062(12)
O(4) 0.0353(17) 0.0232(16) 0.0133(15) -0.0106(13) -0.0080(13) -0.0015(12)
O(5) 0.0226(15) 0.0232(15) 0.0130(14) -0.0102(12) -0.0028(11) -0.0035(12)
O(6) 0.0237(15) 0.0254(16) 0.0142(14) -0.0153(12) -0.0049(12) -0.0004(12)
N(1) 0.0126(15) 0.0180(17) 0.0127(17) -0.0043(13) -0.0002(13) -0.0027(13)
N(2) 0.0126(15) 0.0187(17) 0.0125(16) -0.0024(13) 0.0012(13) -0.0077(13)
N(3) 0.0106(15) 0.0208(17) 0.0102(16) -0.0031(13) -0.0011(12) -0.0032(13)
N(4) 0.0109(15) 0.0216(18) 0.0140(17) -0.0020(13) -0.0008(13) -0.0056(14)
N(5) 0.046(2) 0.073(3) 0.028(2) -0.030(2) 0.006(2) -0.019(2)
C(1) 0.0145(18) 0.0126(18) 0.0122(19) -0.0043(14) -0.0011(15) -0.0012(15)
C(2) 0.022(2) 0.016(2) 0.014(2) -0.0079(16) 0.0031(16) -0.0041(16)
C(3) 0.022(2) 0.020(2) 0.018(2) -0.0078(17) 0.0069(17) -0.0093(17)
C(4) 0.0107(17) 0.019(2) 0.0092(18) 0.0018(15) -0.0039(14) -0.0024(15)
C(5) 0.0122(18) 0.027(2) 0.016(2) -0.0079(16) 0.0007(16) -0.0061(17)
C(6) 0.0105(18) 0.029(2) 0.023(2) -0.0089(17) 0.0011(16) -0.0086(18)
C(7) 0.0129(18) 0.020(2) 0.020(2) -0.0011(16) 0.0006(16) -0.0068(17)
C(8) 0.0117(18) 0.020(2) 0.022(2) -0.0019(15) -0.0039(16) -0.0043(17)
C(9) 0.0092(17) 0.019(2) 0.019(2) -0.0015(15) 0.0017(15) -0.0086(16)
C(10) 0.0137(18) 0.022(2) 0.0092(19) -0.0058(15) 0.0007(15) -0.0054(16)
C(11) 0.0101(17) 0.020(2) 0.018(2) -0.0021(15) -0.0054(15) -0.0105(16)
C(12) 0.022(2) 0.021(2) 0.014(2) -0.0066(17) -0.0004(16) -0.0059(17)
C(13) 0.022(2) 0.018(2) 0.0103(19) 0.0007(16) 0.0003(16) -0.0028(16)
C(14) 0.018(2) 0.023(2) 0.017(2) -0.0050(17) -0.0027(17) -0.0103(17)
C(15) 0.020(2) 0.019(2) 0.018(2) -0.0069(16) -0.0019(17) -0.0068(17)
C(16) 0.0151(19) 0.022(2) 0.022(2) -0.0017(16) -0.0017(17) -0.0100(18)
C(17) 0.028(2) 0.024(2) 0.024(2) -0.0095(19) 0.0003(19) -0.0070(18)
C(18) 0.034(2) 0.029(2) 0.023(2) -0.003(2) -0.007(2) -0.007(2)
C(19) 0.025(2) 0.041(2) 0.027(2) -0.001(2) -0.007(2) -0.019(2)
C(20) 0.028(2) 0.034(2) 0.031(2) -0.009(2) -0.001(2) -0.018(2)
C(21) 0.021(2) 0.019(2) 0.026(2) -0.0080(17) -0.0018(18) -0.0074(18)
C(22) 0.028(2) 0.026(2) 0.016(2) -0.0050(19) -0.0023(18) -0.0028(18)
C(23) 0.023(2) 0.021(2) 0.015(2) -0.0104(17) 0.0013(17) -0.0031(17)
C(24) 0.022(2) 0.035(2) 0.024(2) -0.0038(19) -0.0062(19) -0.008(2)
C(25) 0.034(2) 0.039(2) 0.020(2) -0.004(2) -0.005(2) -0.014(2)
C(26) 0.025(2) 0.033(2) 0.022(2) -0.004(2) 0.0024(19) -0.014(2)
C(27) 0.021(2) 0.025(2) 0.025(2) -0.0040(18) 0.0010(18) -0.0095(19)
C(28) 0.021(2) 0.028(2) 0.018(2) -0.0120(18) -0.0060(17) -0.0045(18)
C(29) 0.0175(19) 0.017(2) 0.016(2) -0.0038(16) -0.0025(16) -0.0041(16)
C(30) 0.0165(19) 0.020(2) 0.0112(19) -0.0036(16) -0.0010(15) -0.0072(16)
C(31) 0.0171(19) 0.018(2) 0.014(2) -0.0047(16) 0.0031(16) -0.0032(16)
C(32) 0.0148(19) 0.020(2) 0.015(2) -0.0053(16) 0.0009(15) -0.0082(16)
C(33) 0.0149(19) 0.020(2) 0.015(2) -0.0046(16) 0.0000(15) -0.0076(16)
C(34) 0.0150(19) 0.020(2) 0.014(2) -0.0074(16) 0.0019(15) -0.0039(16)
C(35) 0.0143(18) 0.019(2) 0.014(2) -0.0070(15) 0.0016(15) -0.0040(16)
C(36) 0.017(2) 0.025(2) 0.012(2) -0.0078(17) -0.0025(16) -0.0006(16)
C(37) 0.019(2) 0.022(2) 0.0101(19) -0.0062(17) -0.0060(16) 0.0005(16)
C(38) 0.018(2) 0.024(2) 0.019(2) -0.0057(17) 0.0001(17) -0.0046(17)
C(39) 0.017(2) 0.028(2) 0.022(2) -0.0034(18) -0.0007(17) -0.0031(18)
C(40) 0.021(2) 0.030(2) 0.019(2) -0.0138(18) -0.0003(17) -0.0065(18)
C(41) 0.023(2) 0.022(2) 0.017(2) -0.0069(17) -0.0004(17) -0.0075(17)
C(42) 0.0148(19) 0.027(2) 0.014(2) -0.0060(16) -0.0013(16) -0.0057(17)
C(43) 0.017(2) 0.019(2) 0.021(2) -0.0105(16) 0.0004(16) -0.0034(17)
C(44) 0.0132(19) 0.019(2) 0.023(2) -0.0054(16) -0.0034(16) -0.0019(17)
C(45) 0.033(2) 0.025(2) 0.031(2) -0.011(2) 0.000(2) -0.009(2)
C(46) 0.042(2) 0.021(2) 0.040(3) -0.013(2) 0.004(2) -0.001(2)
C(47) 0.032(2) 0.029(2) 0.029(2) -0.008(2) -0.000(2) 0.009(2)
C(48) 0.023(2) 0.036(2) 0.021(2) -0.003(2) -0.0040(18) 0.002(2)
C(49) 0.018(2) 0.022(2) 0.019(2) -0.0026(17) -0.0036(17) -0.0002(17)
C(50) 0.018(2) 0.018(2) 0.013(2) -0.0056(16) -0.0007(16) -0.0015(16)
C(51) 0.019(2) 0.036(2) 0.027(2) -0.0127(19) 0.0081(18) -0.014(2)
C(52) 0.061(3) 0.069(4) 0.034(3) -0.041(3) -0.005(2) -0.001(2)
C(53) 0.042(2) 0.044(3) 0.024(2) -0.027(2) 0.012(2) -0.012(2)

loop_
_atom_type_symbol
_atom_type_description
_atom_type_scat_dispersion_real
_atom_type_scat_dispersion_imag
_atom_type_scat_source
C C 0.003 0.002
;
International Tables for Crystallography
(1992, Vol. C, Tables 4.2.6.8 and 6.1.1.4)
;
H H 0.000 0.000
;
International Tables for Crystallography
(1992, Vol. C, Table 6.1.1.4)
;
N N 0.006 0.003
;
International Tables for Crystallography
(1992, Vol. C, Tables 4.2.6.8 and 6.1.1.4)
;
O O 0.011 0.006
;
International Tables for Crystallography
(1992, Vol. C, Tables 4.2.6.8 and 6.1.1.4)
;
Rh Rh -1.118 0.919
;
International Tables for Crystallography
(1992, Vol. C, Tables 4.2.6.8 and 6.1.1.4)
;
I I -0.474 1.812
;
International Tables for Crystallography
(1992, Vol. C, Tables 4.2.6.8 and 6.1.1.4)
;

loop_
_geom_angle_atom_site_label_1
_geom_angle_atom_site_label_2
_geom_angle_atom_site_label_3
_geom_angle
_geom_angle_publ_flag
_geom_angle_site_symmetry_1
_geom_angle_site_symmetry_2
_geom_angle_site_symmetry_3
I(1) Rh(1) I(2) 176.593(15) yes . . .
I(1) Rh(1) O(1) 88.11(6) yes . . .
I(1) Rh(1) O(2) 88.74(6) yes . . .
I(1) Rh(1) C(1) 90.48(9) yes . . .
I(1) Rh(1) C(4) 90.34(9) yes . . .
I(2) Rh(1) O(1) 88.54(6) yes . . .
I(2) Rh(1) O(2) 89.11(6) yes . . .
I(2) Rh(1) C(1) 91.05(9) yes . . .
I(2) Rh(1) C(4) 92.79(9) yes . . .
O(1) Rh(1) O(2) 60.82(11) yes . . .
O(1) Rh(1) C(1) 106.59(14) yes . . .
O(1) Rh(1) C(4) 166.77(15) yes . . .
O(2) Rh(1) C(1) 167.41(14) yes . . .
O(2) Rh(1) C(4) 106.01(15) yes . . .
C(1) Rh(1) C(4) 86.55(17) yes . . .
Rh(1) O(1) C(50) 90.1(2) yes . . .
Rh(1) O(2) C(50) 90.1(2) yes . . .
C(11) O(3) C(15) 117.6(2) yes . . .
C(13) O(4) C(22) 119.2(3) yes . . .
C(32) O(5) C(36) 117.2(2) yes . . .
C(34) O(6) C(43) 116.9(3) yes . . .
C(1) N(1) C(2) 110.3(3) yes . . .
C(1) N(1) C(8) 125.7(3) yes . . .
C(2) N(1) C(8) 124.0(3) yes . . .
C(1) N(2) C(3) 111.9(3) yes . . .
C(1) N(2) C(7) 123.1(3) yes . . .
C(3) N(2) C(7) 124.7(3) yes . . .
C(4) N(3) C(5) 110.8(3) yes . . .
C(4) N(3) C(29) 126.7(3) yes . . .
C(5) N(3) C(29) 122.4(3) yes . . .
C(4) N(4) C(6) 111.2(3) yes . . .
C(4) N(4) C(7) 124.1(3) yes . . .
C(6) N(4) C(7) 124.5(3) yes . . .
Rh(1) C(1) N(1) 128.2(2) yes . . .
Rh(1) C(1) N(2) 127.4(3) yes . . .
N(1) C(1) N(2) 104.4(3) yes . . .
N(1) C(2) C(3) 107.6(4) yes . . .
N(2) C(3) C(2) 105.9(3) yes . . .
Rh(1) C(4) N(3) 128.9(2) yes . . .
Rh(1) C(4) N(4) 126.8(3) yes . . .
N(3) C(4) N(4) 104.4(3) yes . . .
N(3) C(5) C(6) 107.1(4) yes . . .
N(4) C(6) C(5) 106.6(3) yes . . .
N(2) C(7) N(4) 110.3(3) yes . . .
N(1) C(8) C(9) 112.7(3) yes . . .
C(8) C(9) C(10) 119.6(3) yes . . .
C(8) C(9) C(14) 120.4(4) yes . . .
C(10) C(9) C(14) 119.9(4) yes . . .
C(9) C(10) C(11) 119.3(3) yes . . .
O(3) C(11) C(10) 114.1(3) yes . . .
O(3) C(11) C(12) 124.5(4) yes . . .
C(10) C(11) C(12) 121.4(4) yes . . .
C(11) C(12) C(13) 118.7(4) yes . . .
O(4) C(13) C(12) 114.4(3) yes . . .
O(4) C(13) C(14) 124.3(4) yes . . .
C(12) C(13) C(14) 121.3(3) yes . . .
C(9) C(14) C(13) 119.2(4) yes . . .
O(3) C(15) C(16) 108.6(3) yes . . .
C(15) C(16) C(17) 122.8(4) yes . . .
C(15) C(16) C(21) 118.4(3) yes . . .
C(17) C(16) C(21) 118.8(4) yes . . .
C(16) C(17) C(18) 120.2(4) yes . . .
C(17) C(18) C(19) 120.4(4) yes . . .
C(18) C(19) C(20) 119.2(4) yes . . .
C(19) C(20) C(21) 120.7(5) yes . . .
C(16) C(21) C(20) 120.8(3) yes . . .
O(4) C(22) C(23) 113.4(3) yes . . .
C(22) C(23) C(24) 119.1(3) yes . . .
C(22) C(23) C(28) 122.2(4) yes . . .
C(24) C(23) C(28) 118.7(4) yes . . .
C(23) C(24) C(25) 121.0(4) yes . . .
C(24) C(25) C(26) 120.2(4) yes . . .
C(25) C(26) C(27) 118.5(4) yes . . .
C(26) C(27) C(28) 121.2(3) yes . . .
C(23) C(28) C(27) 120.3(4) yes . . .
N(3) C(29) C(30) 109.6(2) yes . . .
C(29) C(30) C(31) 120.2(3) yes . . .
C(29) C(30) C(35) 119.1(4) yes . . .
C(31) C(30) C(35) 120.6(3) yes . . .
C(30) C(31) C(32) 119.4(3) yes . . .
O(5) C(32) C(31) 114.1(3) yes . . .
O(5) C(32) C(33) 124.9(3) yes . . .
C(31) C(32) C(33) 121.0(4) yes . . .
C(32) C(33) C(34) 118.6(3) yes . . .
O(6) C(34) C(33) 114.5(3) yes . . .
O(6) C(34) C(35) 124.4(4) yes . . .
C(33) C(34) C(35) 121.1(3) yes . . .
C(30) C(35) C(34) 119.1(4) yes . . .
O(5) C(36) C(37) 106.6(2) yes . . .
C(36) C(37) C(38) 120.7(4) yes . . .
C(36) C(37) C(42) 119.6(3) yes . . .
C(38) C(37) C(42) 119.7(4) yes . . .
C(37) C(38) C(39) 120.2(4) yes . . .
C(38) C(39) C(40) 119.7(3) yes . . .
C(39) C(40) C(41) 120.3(4) yes . . .
C(40) C(41) C(42) 119.8(4) yes . . .
C(37) C(42) C(41) 120.2(3) yes . . .
O(6) C(43) C(44) 108.3(3) yes . . .
C(43) C(44) C(45) 120.2(4) yes . . .
C(43) C(44) C(49) 120.2(4) yes . . .
C(45) C(44) C(49) 119.4(3) yes . . .
C(44) C(45) C(46) 120.0(5) yes . . .
C(45) C(46) C(47) 120.6(5) yes . . .
C(46) C(47) C(48) 119.6(4) yes . . .
C(47) C(48) C(49) 120.4(4) yes . . .
C(44) C(49) C(48) 120.0(4) yes . . .
O(1) C(50) O(2) 118.9(3) yes . . .
O(1) C(50) C(51) 120.8(4) yes . . .
O(2) C(50) C(51) 120.2(4) yes . . .
N(5) C(53) C(52) 178.5(5) yes . . .
N(1) C(2) H(1) 126.2 no . . .
C(3) C(2) H(1) 126.3 no . . .
N(2) C(3) H(2) 127.1 no . . .
C(2) C(3) H(2) 127.1 no . . .
N(3) C(5) H(3) 126.4 no . . .
C(6) C(5) H(3) 126.5 no . . .
N(4) C(6) H(4) 126.7 no . . .
C(5) C(6) H(4) 126.7 no . . .
N(2) C(7) H(5) 109.3 no . . .
N(2) C(7) H(6) 109.1 no . . .
N(4) C(7) H(5) 109.4 no . . .
N(4) C(7) H(6) 109.2 no . . .
H(5) C(7) H(6) 109.5 no . . .
N(1) C(8) H(7) 108.8 no . . .
N(1) C(8) H(8) 108.6 no . . .
C(9) C(8) H(7) 108.6 no . . .
C(9) C(8) H(8) 108.6 no . . .
H(7) C(8) H(8) 109.5 no . . .
C(9) C(10) H(9) 120.2 no . . .
C(11) C(10) H(9) 120.4 no . . .
C(11) C(12) H(10) 120.5 no . . .
C(13) C(12) H(10) 120.8 no . . .
C(9) C(14) H(11) 120.2 no . . .
C(13) C(14) H(11) 120.6 no . . .
O(3) C(15) H(12) 109.7 no . . .
O(3) C(15) H(13) 109.7 no . . .
C(16) C(15) H(12) 109.6 no . . .
C(16) C(15) H(13) 109.9 no . . .
H(12) C(15) H(13) 109.5 no . . .
C(16) C(17) H(14) 119.9 no . . .
C(18) C(17) H(14) 120.0 no . . .
C(17) C(18) H(15) 119.7 no . . .
C(19) C(18) H(15) 119.9 no . . .
C(18) C(19) H(16) 120.3 no . . .
C(20) C(19) H(16) 120.6 no . . .
C(19) C(20) H(17) 119.5 no . . .
C(21) C(20) H(17) 119.8 no . . .
C(16) C(21) H(18) 119.7 no . . .
C(20) C(21) H(18) 119.4 no . . .
O(4) C(22) H(19) 108.4 no . . .
O(4) C(22) H(20) 108.6 no . . .
C(23) C(22) H(19) 108.4 no . . .
C(23) C(22) H(20) 108.4 no . . .
H(19) C(22) H(20) 109.5 no . . .
C(23) C(24) H(21) 119.6 no . . .
C(25) C(24) H(21) 119.4 no . . .
C(24) C(25) H(22) 119.9 no . . .
C(26) C(25) H(22) 119.9 no . . .
C(25) C(26) H(23) 120.7 no . . .
C(27) C(26) H(23) 120.7 no . . .
C(26) C(27) H(24) 119.4 no . . .
C(28) C(27) H(24) 119.4 no . . .
C(23) C(28) H(25) 120.1 no . . .
C(27) C(28) H(25) 119.6 no . . .
N(3) C(29) H(26) 109.3 no . . .
N(3) C(29) H(27) 109.5 no . . .
C(30) C(29) H(26) 109.4 no . . .
C(30) C(29) H(27) 109.5 no . . .
H(26) C(29) H(27) 109.5 no . . .
C(30) C(31) H(28) 120.2 no . . .
C(32) C(31) H(28) 120.4 no . . .
C(32) C(33) H(29) 120.5 no . . .
C(34) C(33) H(29) 120.8 no . . .
C(30) C(35) H(30) 120.5 no . . .
C(34) C(35) H(30) 120.4 no . . .
O(5) C(36) H(31) 110.3 no . . .
O(5) C(36) H(32) 110.0 no . . .
C(37) C(36) H(31) 110.5 no . . .
C(37) C(36) H(32) 110.0 no . . .
H(31) C(36) H(32) 109.5 no . . .
C(37) C(38) H(33) 119.9 no . . .
C(39) C(38) H(33) 119.8 no . . .
C(38) C(39) H(34) 120.1 no . . .
C(40) C(39) H(34) 120.2 no . . .
C(39) C(40) H(35) 119.9 no . . .
C(41) C(40) H(35) 119.8 no . . .
C(40) C(41) H(36) 120.2 no . . .
C(42) C(41) H(36) 120.0 no . . .
C(37) C(42) H(37) 119.8 no . . .
C(41) C(42) H(37) 120.0 no . . .
O(6) C(43) H(38) 110.0 no . . .
O(6) C(43) H(39) 109.7 no . . .
C(44) C(43) H(38) 109.7 no . . .
C(44) C(43) H(39) 109.8 no . . .
H(38) C(43) H(39) 109.5 no . . .
C(44) C(45) H(40) 120.0 no . . .
C(46) C(45) H(40) 120.0 no . . .
C(45) C(46) H(41) 119.7 no . . .
C(47) C(46) H(41) 119.7 no . . .
C(46) C(47) H(42) 120.2 no . . .
C(48) C(47) H(42) 120.2 no . . .
C(47) C(48) H(43) 119.7 no . . .
C(49) C(48) H(43) 119.9 no . . .
C(44) C(49) H(44) 120.2 no . . .
C(48) C(49) H(44) 119.8 no . . .
C(50) C(51) H(45) 109.5 no . . .
C(50) C(51) H(46) 109.8 no . . .
C(50) C(51) H(47) 109.1 no . . .
H(45) C(51) H(46) 109.5 no . . .
H(45) C(51) H(47) 109.5 no . . .
H(46) C(51) H(47) 109.5 no . . .
C(53) C(52) H(48) 109.2 no . . .
C(53) C(52) H(49) 109.8 no . . .
C(53) C(52) H(50) 109.4 no . . .
H(48) C(52) H(49) 109.5 no . . .
H(48) C(52) H(50) 109.5 no . . .
H(49) C(52) H(50) 109.5 no . . .

loop_
_geom_bond_atom_site_label_1
_geom_bond_atom_site_label_2
_geom_bond_distance
_geom_bond_publ_flag
_geom_bond_site_symmetry_1
_geom_bond_site_symmetry_2
I(1) Rh(1) 2.6454(3) yes . .
I(2) Rh(1) 2.6518(3) yes . .
Rh(1) O(1) 2.161(2) yes . .
Rh(1) O(2) 2.163(2) yes . .
Rh(1) C(1) 1.969(4) yes . .
Rh(1) C(4) 1.969(4) yes . .
O(1) C(50) 1.272(5) yes . .
O(2) C(50) 1.269(5) yes . .
O(3) C(11) 1.377(5) yes . .
O(3) C(15) 1.432(5) yes . .
O(4) C(13) 1.374(4) yes . .
O(4) C(22) 1.426(6) yes . .
O(5) C(32) 1.375(5) yes . .
O(5) C(36) 1.442(4) yes . .
O(6) C(34) 1.364(4) yes . .
O(6) C(43) 1.432(5) yes . .
N(1) C(1) 1.355(5) yes . .
N(1) C(2) 1.393(5) yes . .
N(1) C(8) 1.470(4) yes . .
N(2) C(1) 1.351(4) yes . .
N(2) C(3) 1.384(6) yes . .
N(2) C(7) 1.457(5) yes . .
N(3) C(4) 1.349(6) yes . .
N(3) C(5) 1.397(5) yes . .
N(3) C(29) 1.473(5) yes . .
N(4) C(4) 1.356(4) yes . .
N(4) C(6) 1.390(6) yes . .
N(4) C(7) 1.439(6) yes . .
N(5) C(53) 1.121(7) yes . .
C(2) C(3) 1.340(6) yes . .
C(5) C(6) 1.330(6) yes . .
C(8) C(9) 1.505(6) yes . .
C(9) C(10) 1.399(6) yes . .
C(9) C(14) 1.401(5) yes . .
C(10) C(11) 1.388(6) yes . .
C(11) C(12) 1.377(5) yes . .
C(12) C(13) 1.398(6) yes . .
C(13) C(14) 1.381(6) yes . .
C(15) C(16) 1.501(6) yes . .
C(16) C(17) 1.392(5) yes . .
C(16) C(21) 1.386(7) yes . .
C(17) C(18) 1.391(7) yes . .
C(18) C(19) 1.387(8) yes . .
C(19) C(20) 1.379(6) yes . .
C(20) C(21) 1.378(7) yes . .
C(22) C(23) 1.509(6) yes . .
C(23) C(24) 1.381(6) yes . .
C(23) C(28) 1.390(5) yes . .
C(24) C(25) 1.384(7) yes . .
C(25) C(26) 1.393(6) yes . .
C(26) C(27) 1.381(6) yes . .
C(27) C(28) 1.379(6) yes . .
C(29) C(30) 1.518(5) yes . .
C(30) C(31) 1.379(6) yes . .
C(30) C(35) 1.396(5) yes . .
C(31) C(32) 1.397(5) yes . .
C(32) C(33) 1.375(5) yes . .
C(33) C(34) 1.406(6) yes . .
C(34) C(35) 1.379(5) yes . .
C(36) C(37) 1.506(6) yes . .
C(37) C(38) 1.380(5) yes . .
C(37) C(42) 1.390(6) yes . .
C(38) C(39) 1.403(6) yes . .
C(39) C(40) 1.381(7) yes . .
C(40) C(41) 1.385(5) yes . .
C(41) C(42) 1.394(6) yes . .
C(43) C(44) 1.507(5) yes . .
C(44) C(45) 1.388(7) yes . .
C(44) C(49) 1.393(6) yes . .
C(45) C(46) 1.395(6) yes . .
C(46) C(47) 1.382(8) yes . .
C(47) C(48) 1.381(8) yes . .
C(48) C(49) 1.397(5) yes . .
C(50) C(51) 1.494(5) yes . .
C(52) C(53) 1.459(9) yes . .
C(2) H(1) 0.950 no . .
C(3) H(2) 0.950 no . .
C(5) H(3) 0.950 no . .
C(6) H(4) 0.950 no . .
C(7) H(5) 0.950 no . .
C(7) H(6) 0.950 no . .
C(8) H(7) 0.950 no . .
C(8) H(8) 0.950 no . .
C(10) H(9) 0.950 no . .
C(12) H(10) 0.950 no . .
C(14) H(11) 0.950 no . .
C(15) H(12) 0.950 no . .
C(15) H(13) 0.950 no . .
C(17) H(14) 0.950 no . .
C(18) H(15) 0.950 no . .
C(19) H(16) 0.950 no . .
C(20) H(17) 0.950 no . .
C(21) H(18) 0.950 no . .
C(22) H(19) 0.950 no . .
C(22) H(20) 0.950 no . .
C(24) H(21) 0.950 no . .
C(25) H(22) 0.950 no . .
C(26) H(23) 0.950 no . .
C(27) H(24) 0.950 no . .
C(28) H(25) 0.950 no . .
C(29) H(26) 0.950 no . .
C(29) H(27) 0.950 no . .
C(31) H(28) 0.950 no . .
C(33) H(29) 0.950 no . .
C(35) H(30) 0.950 no . .
C(36) H(31) 0.950 no . .
C(36) H(32) 0.950 no . .
C(38) H(33) 0.950 no . .
C(39) H(34) 0.950 no . .
C(40) H(35) 0.950 no . .
C(41) H(36) 0.950 no . .
C(42) H(37) 0.950 no . .
C(43) H(38) 0.950 no . .
C(43) H(39) 0.950 no . .
C(45) H(40) 0.950 no . .
C(46) H(41) 0.950 no . .
C(47) H(42) 0.950 no . .
C(48) H(43) 0.950 no . .
C(49) H(44) 0.950 no . .
C(51) H(45) 0.950 no . .
C(51) H(46) 0.950 no . .
C(51) H(47) 0.950 no . .
C(52) H(48) 0.950 no . .
C(52) H(49) 0.950 no . .
C(52) H(50) 0.950 no . .

loop_
_geom_torsion_atom_site_label_1
_geom_torsion_atom_site_label_2
_geom_torsion_atom_site_label_3
_geom_torsion_atom_site_label_4
_geom_torsion
_geom_torsion_publ_flag
_geom_torsion_site_symmetry_1
_geom_torsion_site_symmetry_2
_geom_torsion_site_symmetry_3
_geom_torsion_site_symmetry_4
I(1) Rh(1) O(1) C(50) 88.93(19) ? . . . .
I(1) Rh(1) O(2) C(50) -87.86(19) ? . . . .
I(1) Rh(1) C(1) N(1) 64.4(3) ? . . . .
I(1) Rh(1) C(1) N(2) -113.3(3) ? . . . .
I(1) Rh(1) C(4) N(3) -63.5(3) ? . . . .
I(1) Rh(1) C(4) N(4) 114.8(2) ? . . . .
I(2) Rh(1) O(1) C(50) -90.47(18) ? . . . .
I(2) Rh(1) O(2) C(50) 89.50(19) ? . . . .
I(2) Rh(1) C(1) N(1) -112.6(3) ? . . . .
I(2) Rh(1) C(1) N(2) 69.8(3) ? . . . .
I(2) Rh(1) C(4) N(3) 115.1(2) ? . . . .
I(2) Rh(1) C(4) N(4) -66.5(2) ? . . . .
O(1) Rh(1) O(2) C(50) 0.68(18) ? . . . .
O(2) Rh(1) O(1) C(50) -0.68(18) ? . . . .
O(1) Rh(1) C(1) N(1) -23.8(3) ? . . . .
O(1) Rh(1) C(1) N(2) 158.6(2) ? . . . .
C(1) Rh(1) O(1) C(50) 178.9(2) ? . . . .
O(1) Rh(1) C(4) N(3) 19.6(7) ? . . . .
O(1) Rh(1) C(4) N(4) -162.0(3) ? . . . .
C(4) Rh(1) O(1) C(50) 5.5(5) ? . . . .
O(2) Rh(1) C(1) N(1) -22.0(7) ? . . . .
O(2) Rh(1) C(1) N(2) 160.4(3) ? . . . .
C(1) Rh(1) O(2) C(50) -1.3(6) ? . . . .
O(2) Rh(1) C(4) N(3) 25.2(3) ? . . . .
O(2) Rh(1) C(4) N(4) -156.4(2) ? . . . .
C(4) Rh(1) O(2) C(50) -177.8(2) ? . . . .
C(1) Rh(1) C(4) N(3) -154.0(3) ? . . . .
C(1) Rh(1) C(4) N(4) 24.3(3) ? . . . .
C(4) Rh(1) C(1) N(1) 154.7(3) ? . . . .
C(4) Rh(1) C(1) N(2) -23.0(3) ? . . . .
Rh(1) O(1) C(50) O(2) 1.2(3) ? . . . .
Rh(1) O(1) C(50) C(51) -178.6(3) ? . . . .
Rh(1) O(2) C(50) O(1) -1.2(3) ? . . . .
Rh(1) O(2) C(50) C(51) 178.6(3) ? . . . .
C(11) O(3) C(15) C(16) -172.3(3) ? . . . .
C(15) O(3) C(11) C(10) 168.6(3) ? . . . .
C(15) O(3) C(11) C(12) -12.1(5) ? . . . .
C(13) O(4) C(22) C(23) -97.3(4) ? . . . .
C(22) O(4) C(13) C(12) -168.6(3) ? . . . .
C(22) O(4) C(13) C(14) 12.4(5) ? . . . .
C(32) O(5) C(36) C(37) -173.5(3) ? . . . .
C(36) O(5) C(32) C(31) 175.3(3) ? . . . .
C(36) O(5) C(32) C(33) -4.3(5) ? . . . .
C(34) O(6) C(43) C(44) 173.6(3) ? . . . .
C(43) O(6) C(34) C(33) -177.4(3) ? . . . .
C(43) O(6) C(34) C(35) 3.1(5) ? . . . .
C(1) N(1) C(2) C(3) -0.4(4) ? . . . .
C(2) N(1) C(1) Rh(1) -177.7(2) ? . . . .
C(2) N(1) C(1) N(2) 0.4(3) ? . . . .
C(1) N(1) C(8) C(9) 112.1(4) ? . . . .
C(8) N(1) C(1) Rh(1) 1.5(5) ? . . . .
C(8) N(1) C(1) N(2) 179.5(3) ? . . . .
C(2) N(1) C(8) C(9) -68.9(4) ? . . . .
C(8) N(1) C(2) C(3) -179.5(3) ? . . . .
C(1) N(2) C(3) C(2) 0.1(3) ? . . . .
C(3) N(2) C(1) Rh(1) 177.8(2) ? . . . .
C(3) N(2) C(1) N(1) -0.3(4) ? . . . .
C(1) N(2) C(7) N(4) 45.8(4) ? . . . .
C(7) N(2) C(1) Rh(1) -8.3(5) ? . . . .
C(7) N(2) C(1) N(1) 173.7(3) ? . . . .
C(3) N(2) C(7) N(4) -141.0(3) ? . . . .
C(7) N(2) C(3) C(2) -173.8(3) ? . . . .
C(4) N(3) C(5) C(6) -0.6(4) ? . . . .
C(5) N(3) C(4) Rh(1) 179.6(2) ? . . . .
C(5) N(3) C(4) N(4) 1.0(3) ? . . . .
C(4) N(3) C(29) C(30) -108.1(4) ? . . . .
C(29) N(3) C(4) Rh(1) -4.7(4) ? . . . .
C(29) N(3) C(4) N(4) 176.7(2) ? . . . .
C(5) N(3) C(29) C(30) 67.1(4) ? . . . .
C(29) N(3) C(5) C(6) -176.5(3) ? . . . .
C(4) N(4) C(6) C(5) 0.7(4) ? . . . .
C(6) N(4) C(4) Rh(1) -179.7(2) ? . . . .
C(6) N(4) C(4) N(3) -1.0(3) ? . . . .
C(4) N(4) C(7) N(2) -44.5(4) ? . . . .
C(7) N(4) C(4) Rh(1) 5.6(4) ? . . . .
C(7) N(4) C(4) N(3) -175.7(3) ? . . . .
C(6) N(4) C(7) N(2) 141.5(3) ? . . . .
C(7) N(4) C(6) C(5) 175.3(3) ? . . . .
N(1) C(2) C(3) N(2) 0.2(3) ? . . . .
N(3) C(5) C(6) N(4) -0.0(3) ? . . . .
N(1) C(8) C(9) C(10) 103.1(4) ? . . . .
N(1) C(8) C(9) C(14) -80.1(4) ? . . . .
C(8) C(9) C(10) C(11) 173.7(3) ? . . . .
C(8) C(9) C(14) C(13) -178.1(3) ? . . . .
C(10) C(9) C(14) C(13) -1.3(5) ? . . . .
C(14) C(9) C(10) C(11) -3.1(5) ? . . . .
C(9) C(10) C(11) O(3) -176.1(3) ? . . . .
C(9) C(10) C(11) C(12) 4.5(5) ? . . . .
O(3) C(11) C(12) C(13) 179.2(3) ? . . . .
C(10) C(11) C(12) C(13) -1.5(5) ? . . . .
C(11) C(12) C(13) O(4) 178.0(3) ? . . . .
C(11) C(12) C(13) C(14) -3.0(5) ? . . . .
O(4) C(13) C(14) C(9) -176.7(3) ? . . . .
C(12) C(13) C(14) C(9) 4.4(5) ? . . . .
O(3) C(15) C(16) C(17) 16.1(5) ? . . . .
O(3) C(15) C(16) C(21) -163.4(3) ? . . . .
C(15) C(16) C(17) C(18) -179.1(4) ? . . . .
C(15) C(16) C(21) C(20) 178.6(3) ? . . . .
C(17) C(16) C(21) C(20) -0.9(6) ? . . . .
C(21) C(16) C(17) C(18) 0.4(6) ? . . . .
C(16) C(17) C(18) C(19) 0.7(6) ? . . . .
C(17) C(18) C(19) C(20) -1.2(7) ? . . . .
C(18) C(19) C(20) C(21) 0.6(6) ? . . . .
C(19) C(20) C(21) C(16) 0.5(6) ? . . . .
O(4) C(22) C(23) C(24) -167.8(3) ? . . . .
O(4) C(22) C(23) C(28) 11.2(5) ? . . . .
C(22) C(23) C(24) C(25) 178.1(4) ? . . . .
C(22) C(23) C(28) C(27) -177.8(4) ? . . . .
C(24) C(23) C(28) C(27) 1.2(6) ? . . . .
C(28) C(23) C(24) C(25) -0.9(6) ? . . . .
C(23) C(24) C(25) C(26) -0.0(7) ? . . . .
C(24) C(25) C(26) C(27) 0.7(7) ? . . . .
C(25) C(26) C(27) C(28) -0.5(7) ? . . . .
C(26) C(27) C(28) C(23) -0.5(6) ? . . . .
N(3) C(29) C(30) C(31) -94.7(4) ? . . . .
N(3) C(29) C(30) C(35) 81.5(4) ? . . . .
C(29) C(30) C(31) C(32) 174.1(3) ? . . . .
C(29) C(30) C(35) C(34) -176.9(3) ? . . . .
C(31) C(30) C(35) C(34) -0.6(6) ? . . . .
C(35) C(30) C(31) C(32) -2.1(6) ? . . . .
C(30) C(31) C(32) O(5) -175.8(3) ? . . . .
C(30) C(31) C(32) C(33) 3.9(6) ? . . . .
O(5) C(32) C(33) C(34) 176.8(3) ? . . . .
C(31) C(32) C(33) C(34) -2.8(6) ? . . . .
C(32) C(33) C(34) O(6) -179.5(3) ? . . . .
C(32) C(33) C(34) C(35) -0.0(5) ? . . . .
O(6) C(34) C(35) C(30) -178.9(3) ? . . . .
C(33) C(34) C(35) C(30) 1.7(6) ? . . . .
O(5) C(36) C(37) C(38) 92.0(4) ? . . . .
O(5) C(36) C(37) C(42) -86.4(4) ? . . . .
C(36) C(37) C(38) C(39) -178.4(3) ? . . . .
C(36) C(37) C(42) C(41) 177.2(3) ? . . . .
C(38) C(37) C(42) C(41) -1.2(5) ? . . . .
C(42) C(37) C(38) C(39) -0.0(5) ? . . . .
C(37) C(38) C(39) C(40) 1.0(5) ? . . . .
C(38) C(39) C(40) C(41) -0.7(6) ? . . . .
C(39) C(40) C(41) C(42) -0.5(6) ? . . . .
C(40) C(41) C(42) C(37) 1.5(5) ? . . . .
O(6) C(43) C(44) C(45) 146.3(3) ? . . . .
O(6) C(43) C(44) C(49) -39.0(4) ? . . . .
C(43) C(44) C(45) C(46) 176.1(3) ? . . . .
C(43) C(44) C(49) C(48) -176.1(3) ? . . . .
C(45) C(44) C(49) C(48) -1.3(5) ? . . . .
C(49) C(44) C(45) C(46) 1.3(6) ? . . . .
C(44) C(45) C(46) C(47) -1.1(6) ? . . . .
C(45) C(46) C(47) C(48) 0.9(7) ? . . . .
C(46) C(47) C(48) C(49) -0.9(6) ? . . . .
C(47) C(48) C(49) C(44) 1.1(6) ? . . . .
